data_2213643
loop_
_publ_author_name
'H. Zhong'
'X.-R. Zeng'
'X.-M. Yang'
'Q.-Y. Luo'

_publ_section_title Bis(4,4'-bipyridine-\k<i>N</i>)tetrakis(nitrato-\k^2^<i>O</i>,<i>O</i>')tin(IV)
_journal_coeditor_code AT2281
_journal_issue 6
_journal_name_full 'Acta Crystallographica Section E'
_journal_page_first m1566
_journal_page_last m1566
_journal_paper_doi 10.1107/S1600536807020880
_journal_volume 63
_journal_year 2007
_chemical_formula_iupac '[Sn (N O3)4 (C10 H8 N2)2]'
_chemical_formula_moiety 'C20 H16 N8 O12 Sn'
_chemical_formula_sum 'C20 H16 N8 O12 Sn'
_chemical_formula_weight 679.10
_chemical_name_systematic
;
Bis(4,4'-bipyridine-\kN)tetrakis(nitrato-\k^2^<i>O</i>,<i>O</i>')tin(IV)
;
_space_group_IT_number 15
_symmetry_cell_setting monoclinic
_symmetry_space_group_name_Hall '-C 2yc'
_symmetry_space_group_name_H-M 'C 1 2/c 1'
_atom_sites_solution_hydrogens geom
_atom_sites_solution_primary direct
_atom_sites_solution_secondary difmap
_audit_creation_method SHELXL-97
_cell_angle_alpha 90.00
_cell_angle_beta 117.991(7)
_cell_angle_gamma 90.00
_cell_formula_units_Z 4
_cell_length_a 20.112(6)
_cell_length_b 7.813(4)
_cell_length_c 17.302(9)
_cell_measurement_reflns_used 8336
_cell_measurement_temperature 273(2)
_cell_measurement_theta_max 29.254
_cell_measurement_theta_min 2.382
_cell_volume 2400.7(19)
_computing_cell_refinement 'SAINT (Siemens, 1996)'
_computing_data_collection 'SMART (Siemens, 1996)'
_computing_data_reduction SAINT
_computing_molecular_graphics 'SHELXTL (Siemens, 1996)'
_computing_publication_material SHELXTL
_computing_structure_refinement 'SHELXL97 (Sheldrick, 1997)'
_computing_structure_solution 'SHELXS97 (Sheldrick, 1997)'
_diffrn_ambient_temperature 273(2)
_diffrn_measured_fraction_theta_full 0.965
_diffrn_measured_fraction_theta_max 0.965
_diffrn_measurement_device_type 'Bruker APEX II area-detector'
_diffrn_measurement_method '\f and \w'
_diffrn_radiation_monochromator graphite
_diffrn_radiation_source 'fine-focus sealed tube'
_diffrn_radiation_type MoK\a
_diffrn_radiation_wavelength 0.71073
_diffrn_reflns_av_R_equivalents 0.0143
_diffrn_reflns_av_sigmaI/netI 0.0111
_diffrn_reflns_limit_h_max 24
_diffrn_reflns_limit_h_min -24
_diffrn_reflns_limit_k_max 9
_diffrn_reflns_limit_k_min -9
_diffrn_reflns_limit_l_max 21
_diffrn_reflns_limit_l_min -21
_diffrn_reflns_number 7607
_diffrn_reflns_theta_full 26.05
_diffrn_reflns_theta_max 26.05
_diffrn_reflns_theta_min 2.29
_diffrn_standards_number 0
_exptl_absorpt_coefficient_mu 1.149
_exptl_absorpt_correction_T_max 0.7969
_exptl_absorpt_correction_T_min 0.6564
_exptl_absorpt_correction_type multi-scan
_exptl_absorpt_process_details '(SADABS; Sheldrick, 1996)'
_exptl_crystal_colour colourless
_exptl_crystal_density_diffrn 1.879
_exptl_crystal_density_method 'not measured'
_exptl_crystal_description plate
_exptl_crystal_F_000 1352
_exptl_crystal_size_max 0.40
_exptl_crystal_size_mid 0.33
_exptl_crystal_size_min 0.21
_refine_diff_density_max 0.913
_refine_diff_density_min -0.481
_refine_ls_extinction_coef 0.0039(4)
_refine_ls_extinction_expression Fc^*^=kFc[1+0.001xFc^2^\l^3^/sin(2\q)]^-1/4^
_refine_ls_extinction_method SHELXL97
_refine_ls_goodness_of_fit_ref 1.083
_refine_ls_hydrogen_treatment constr
_refine_ls_matrix_type full
_refine_ls_number_parameters 187
_refine_ls_number_reflns 2286
_refine_ls_number_restraints 0
_refine_ls_restrained_S_all 1.083
_refine_ls_R_factor_all 0.0349
_refine_ls_R_factor_gt 0.0344
_refine_ls_shift/su_max 0.000
_refine_ls_shift/su_mean 0.000
_refine_ls_structure_factor_coef Fsqd
_refine_ls_weighting_details 'calc w=1/[\s^2^(Fo^2^)+(0.0667P)^2^+18.0815P] where P=(Fo^2^+2Fc^2^)/3'
_refine_ls_weighting_scheme calc
_refine_ls_wR_factor_gt 0.1192
_refine_ls_wR_factor_ref 0.1196
_reflns_number_gt 2249
_reflns_number_total 2286
_reflns_threshold_expression I>2\s(I)
_cod_data_source_file at2281.cif
_cod_data_source_block I
_cod_original_cell_volume 2400.9(18)
_cod_original_sg_symbol_H-M 'C 2/c'
_cod_database_code 2213643
_cod_database_fobs_code 2213643

loop_
_symmetry_equiv_pos_as_xyz
'x, y, z'
'-x, y, -z+1/2'
'x+1/2, y+1/2, z'
'-x+1/2, y+1/2, -z+1/2'
'-x, -y, -z'
'x, -y, z-1/2'
'-x+1/2, -y+1/2, -z'
'x+1/2, -y+1/2, z-1/2'

loop_
_atom_site_type_symbol
_atom_site_label
_atom_site_fract_x
_atom_site_fract_y
_atom_site_fract_z
_atom_site_U_iso_or_equiv
_atom_site_adp_type
_atom_site_calc_flag
_atom_site_refinement_flags
_atom_site_occupancy
Sn Sn1 1.0000 0.33854(5) 0.7500 0.0270(2) Uani d S 1
O O1 1.0922(3) 0.4420(6) 0.8899(3) 0.0648(12) Uani d . 1
O O2 1.0826(4) 0.4128(9) 1.0030(3) 0.0938(19) Uani d . 1
O O3 0.9970(3) 0.3044(6) 0.8849(3) 0.0653(12) Uani d . 1
O O4 0.9294(3) 0.0723(7) 0.6688(4) 0.0745(14) Uani d . 1
O O5 0.8183(3) -0.0051(7) 0.6530(4) 0.0817(15) Uani d . 1
O O6 0.8783(3) 0.2147(6) 0.7288(3) 0.0650(12) Uani d . 1
N N1 1.0580(3) 0.3864(7) 0.9290(4) 0.0600(13) Uani d . 1
N N2 0.8730(3) 0.0901(7) 0.6819(3) 0.0558(12) Uani d . 1
N N3 0.9364(3) 0.6015(7) 0.7804(3) 0.0552(12) Uani d . 1
C C1 0.9745(4) 0.7368(8) 0.8256(4) 0.0563(15) Uani d . 1
H H1 1.0232 0.7527 0.8338 0.068 Uiso calc R 1
C C2 0.9464(4) 0.8529(8) 0.8606(5) 0.0543(15) Uani d . 1
H H2 0.9751 0.9465 0.8915 0.065 Uiso calc R 1
C C3 0.8638(4) 0.5856(9) 0.7678(4) 0.0612(16) Uani d . 1
H H3 0.8352 0.4939 0.7344 0.073 Uiso calc R 1
C C4 0.8315(4) 0.6930(8) 0.8003(4) 0.0571(15) Uani d . 1
H H4 0.7823 0.6765 0.7903 0.068 Uiso calc R 1
C C5 0.8742(4) 0.8304(7) 0.8496(4) 0.0501(14) Uani d . 1
C C6 0.8428(3) 0.9443(8) 0.8911(4) 0.0498(13) Uani d . 1
C C7 0.7946(4) 0.8782(9) 0.9187(4) 0.0549(14) Uani d . 1
H H7 0.7825 0.7624 0.9124 0.066 Uiso calc R 1
C C8 0.7653(4) 0.9862(9) 0.9554(4) 0.0604(15) Uani d . 1
H H8 0.7324 0.9431 0.9745 0.073 Uiso calc R 1
N N4 0.7817(4) 1.1533(7) 0.9655(4) 0.0616(15) Uani d . 1
C C9 0.8274(5) 1.2168(10) 0.9397(6) 0.075(2) Uani d . 1
H H9 0.8378 1.3334 0.9464 0.090 Uiso calc R 1
C C10 0.8605(5) 1.1178(9) 0.9031(5) 0.0685(19) Uani d . 1
H H10 0.8942 1.1648 0.8863 0.082 Uiso calc R 1

loop_
_atom_site_aniso_label
_atom_site_aniso_U_11
_atom_site_aniso_U_22
_atom_site_aniso_U_33
_atom_site_aniso_U_12
_atom_site_aniso_U_13
_atom_site_aniso_U_23
Sn1 0.0322(3) 0.0257(3) 0.0323(3) 0.000 0.0227(2) 0.000
O1 0.063(3) 0.072(3) 0.067(3) -0.012(2) 0.037(2) 0.000(2)
O2 0.128(5) 0.098(4) 0.043(3) -0.012(4) 0.029(3) -0.005(3)
O3 0.072(3) 0.073(3) 0.063(3) -0.018(2) 0.041(2) -0.006(2)
O4 0.084(4) 0.067(3) 0.092(4) -0.002(3) 0.058(3) -0.015(3)
O5 0.079(3) 0.078(3) 0.082(3) -0.034(3) 0.033(3) -0.017(3)
O6 0.077(3) 0.059(3) 0.075(3) -0.011(2) 0.049(3) -0.018(2)
N1 0.070(4) 0.058(3) 0.054(3) -0.001(3) 0.031(3) 0.002(2)
N2 0.063(3) 0.052(3) 0.057(3) -0.006(2) 0.031(3) -0.005(2)
N3 0.065(3) 0.056(3) 0.057(3) 0.002(2) 0.039(3) -0.003(2)
C1 0.063(4) 0.051(3) 0.070(4) -0.005(3) 0.044(3) -0.006(3)
C2 0.061(4) 0.051(3) 0.064(4) -0.006(3) 0.041(3) -0.008(3)
C3 0.062(4) 0.062(4) 0.064(4) -0.002(3) 0.033(3) -0.015(3)
C4 0.054(4) 0.063(4) 0.058(3) 0.001(3) 0.030(3) -0.011(3)
C5 0.059(4) 0.051(3) 0.050(3) 0.004(2) 0.033(3) 0.001(2)
C6 0.054(3) 0.052(3) 0.051(3) 0.002(3) 0.031(3) -0.002(2)
C7 0.061(4) 0.055(3) 0.060(3) -0.003(3) 0.038(3) -0.007(3)
C8 0.063(4) 0.068(4) 0.065(4) -0.004(3) 0.042(3) -0.007(3)
N4 0.070(4) 0.064(4) 0.067(3) 0.005(3) 0.046(3) -0.009(2)
C9 0.103(6) 0.055(4) 0.098(6) -0.007(4) 0.073(5) -0.014(4)
C10 0.094(6) 0.052(3) 0.090(5) -0.007(3) 0.069(5) -0.012(3)

loop_
_atom_type_symbol
_atom_type_description
_atom_type_scat_dispersion_real
_atom_type_scat_dispersion_imag
_atom_type_scat_source
C C 0.0033 0.0016 'International Tables Vol C Tables 4.2.6.8 and 6.1.1.4'
H H 0.0000 0.0000 'International Tables Vol C Tables 4.2.6.8 and 6.1.1.4'
N N 0.0061 0.0033 'International Tables Vol C Tables 4.2.6.8 and 6.1.1.4'
O O 0.0106 0.0060 'International Tables Vol C Tables 4.2.6.8 and 6.1.1.4'
Sn Sn -0.6537 1.4246 'International Tables Vol C Tables 4.2.6.8 and 6.1.1.4'

loop_
_geom_angle_atom_site_label_1
_geom_angle_atom_site_label_2
_geom_angle_atom_site_label_3
_geom_angle_site_symmetry_1
_geom_angle_site_symmetry_3
_geom_angle
_geom_angle_publ_flag
O1 Sn1 O3 . . 53.85(16) yes
O1 Sn1 O4 . . 143.36(18) yes
O1 Sn1 O6 . . 121.36(15) yes
O3 Sn1 O4 . . 100.75(17) yes
O3 Sn1 O6 . . 68.01(16) yes
O4 Sn1 O6 . . 49.13(15) yes
O1 Sn1 N3 . . 75.55(18) yes
O3 Sn1 N3 . . 69.45(17) yes
O4 Sn1 N3 . . 123.99(18) yes
O6 Sn1 N3 . . 78.13(17) yes
O3 Sn1 O3 . 2_756 167.1(2) ?
O3 Sn1 O1 . 2_756 131.72(17) ?
O3 Sn1 O1 2_756 2_756 53.85(16) ?
O3 Sn1 O1 2_756 . 131.72(18) ?
O1 Sn1 O1 2_756 . 140.6(2) ?
O3 Sn1 O6 2_756 . 106.71(17) ?
O1 Sn1 O6 2_756 . 75.01(17) ?
O3 Sn1 O6 . 2_756 106.70(17) ?
O3 Sn1 O6 2_756 2_756 68.01(16) ?
O1 Sn1 O6 2_756 2_756 121.36(15) ?
O1 Sn1 O6 . 2_756 75.01(17) ?
O6 Sn1 O6 . 2_756 134.3(2) ?
O3 Sn1 O4 2_756 . 68.27(18) ?
O1 Sn1 O4 2_756 . 75.55(18) ?
O6 Sn1 O4 2_756 . 91.07(17) ?
O3 Sn1 O4 . 2_756 68.28(18) ?
O3 Sn1 O4 2_756 2_756 100.75(17) ?
O1 Sn1 O4 2_756 2_756 143.36(18) ?
O1 Sn1 O4 . 2_756 75.55(18) ?
O6 Sn1 O4 . 2_756 91.07(17) ?
O6 Sn1 O4 2_756 2_756 49.12(15) ?
O4 Sn1 O4 . 2_756 69.9(3) ?
O3 Sn1 N3 2_756 . 121.88(16) ?
O1 Sn1 N3 2_756 . 73.54(16) ?
O6 Sn1 N3 2_756 . 144.95(18) ?
O4 Sn1 N3 2_756 . 137.37(17) ?
N1 O1 Sn1 . . 93.9(4) ?
N1 O3 Sn1 . . 94.0(3) ?
N2 O4 Sn1 . . 97.3(4) ?
N2 O6 Sn1 . . 100.2(4) ?
O2 N1 O1 . . 118.7(7) ?
O2 N1 O3 . . 123.1(6) ?
O1 N1 O3 . . 118.2(5) ?
O5 N2 O6 . . 122.0(6) ?
O5 N2 O4 . . 124.7(6) ?
O6 N2 O4 . . 113.3(5) ?
C1 N3 C3 . . 116.2(5) ?
C1 N3 Sn1 . . 123.2(4) ?
C3 N3 Sn1 . . 118.9(4) ?
N3 C1 C2 . . 123.5(6) ?
N3 C1 H1 . . 118.2 ?
C2 C1 H1 . . 118.2 ?
C1 C2 C5 . . 119.0(6) ?
C1 C2 H2 . . 120.5 ?
C5 C2 H2 . . 120.5 ?
C4 C3 N3 . . 124.4(6) ?
C4 C3 H3 . . 117.8 ?
N3 C3 H3 . . 117.8 ?
C3 C4 C5 . . 117.5(7) ?
C3 C4 H4 . . 121.2 ?
C5 C4 H4 . . 121.2 ?
C2 C5 C4 . . 119.2(6) ?
C2 C5 C6 . . 121.6(6) ?
C4 C5 C6 . . 119.2(6) ?
C7 C6 C10 . . 119.3(6) ?
C7 C6 C5 . . 118.9(6) ?
C10 C6 C5 . . 121.8(6) ?
C8 C7 C6 . . 117.8(6) ?
C8 C7 H7 . . 121.1 ?
C6 C7 H7 . . 121.1 ?
N4 C8 C7 . . 122.5(6) ?
N4 C8 H8 . . 118.8 ?
C7 C8 H8 . . 118.8 ?
C9 N4 C8 . . 120.0(6) ?
N4 C9 C10 . . 121.7(7) ?
N4 C9 H9 . . 119.1 ?
C10 C9 H9 . . 119.1 ?
C9 C10 C6 . . 118.6(7) ?
C9 C10 H10 . . 120.7 ?
C6 C10 H10 . . 120.7 ?

loop_
_geom_bond_atom_site_label_1
_geom_bond_atom_site_label_2
_geom_bond_site_symmetry_2
_geom_bond_distance
_geom_bond_publ_flag
Sn1 O1 . 2.396(5) yes
Sn1 O3 . 2.378(5) yes
Sn1 O4 . 2.538(5) yes
Sn1 O6 . 2.495(5) yes
Sn1 N3 . 2.601(5) yes
Sn1 O3 2_756 2.378(5) ?
Sn1 O1 2_756 2.396(5) ?
Sn1 O6 2_756 2.495(5) ?
Sn1 O4 2_756 2.538(5) ?
O1 N1 . 1.247(7) ?
O2 N1 . 1.154(7) ?
O3 N1 . 1.272(8) ?
O4 N2 . 1.265(7) ?
O5 N2 . 1.223(7) ?
O6 N2 . 1.240(7) ?
N3 C1 . 1.324(9) ?
N3 C3 . 1.378(9) ?
C1 C2 . 1.353(8) ?
C1 H1 . 0.9300 ?
C2 C5 . 1.384(9) ?
C2 H2 . 0.9300 ?
C3 C4 . 1.335(9) ?
C3 H3 . 0.9300 ?
C4 C5 . 1.389(9) ?
C4 H4 . 0.9300 ?
C5 C6 . 1.460(8) ?
C6 C7 . 1.367(9) ?
C6 C10 . 1.392(9) ?
C7 C8 . 1.347(9) ?
C7 H7 . 0.9300 ?
C8 N4 . 1.338(9) ?
C8 H8 . 0.9300 ?
N4 C9 . 1.294(10) ?
C9 C10 . 1.355(10) ?
C9 H9 . 0.9300 ?
C10 H10 . 0.9300 ?

loop_
_geom_hbond_atom_site_label_D
_geom_hbond_atom_site_label_H
_geom_hbond_atom_site_label_A
_geom_hbond_distance_DH
_geom_hbond_distance_HA
_geom_hbond_distance_DA
_geom_hbond_angle_DHA
_geom_hbond_publ_flag
C3 H3 O6 0.93 2.37 3.021(8) 127 yes
C1 H1 O1 0.93 2.74 3.111(9) 105 yes
